data_4036387
loop_
_publ_author_name
'Ghorai, Manas K.'
'Halder, Sandipan'
'Das, Subhomoy'

_publ_section_title
;
 Domino Michael-Michael and Aldol-Aldol Reactions: Diastereoselective
 Synthesis of Functionalized Cyclohexanone Derivatives Containing
 Quaternary Carbon Center.
;
_journal_issue 19
_journal_name_full 'The Journal of organic chemistry'
_journal_page_first 9700
_journal_page_last 9712
_journal_paper_doi 10.1021/acs.joc.5b01768
_journal_volume 80
_journal_year 2015
_chemical_formula_sum 'C24 H24 O4'
_chemical_formula_weight 376.43
_space_group_IT_number 19
_space_group_name_Hall 'P 2ac 2ab'
_space_group_name_H-M_alt 'P 21 21 21'
_symmetry_cell_setting orthorhombic
_symmetry_space_group_name_H-M 'P 21 21 21'
_atom_sites_solution_hydrogens geom
_atom_sites_solution_primary direct
_atom_sites_solution_secondary difmap
_audit_creation_method SHELXL-97
_cell_angle_alpha 90.00
_cell_angle_beta 90.00
_cell_angle_gamma 90.00
_cell_formula_units_Z 4
_cell_length_a 9.872(2)
_cell_length_b 12.077(3)
_cell_length_c 16.125(4)
_cell_measurement_reflns_used 1699
_cell_measurement_temperature 100(2)
_cell_measurement_theta_max 20.86
_cell_measurement_theta_min 2.67
_cell_volume 1922.5(8)
_computing_cell_refinement 'Bruker SAINT 6.45 ( Bruker, 2003)'
_computing_data_collection 'Bruker SMART 5.628 (Bruker, 2003)'
_computing_data_reduction 'Bruker SAINT 6.45 ( Bruker, 2003)'
_computing_molecular_graphics 'Diamond 2.1e'
_computing_structure_refinement 'SHELXL-97 (Sheldrick, 1997)'
_computing_structure_solution 'SIR 97'
_diffrn_ambient_temperature 100(2)
_diffrn_measured_fraction_theta_full 0.993
_diffrn_measured_fraction_theta_max 0.993
_diffrn_measurement_device_type 'Bruker Apex CCD area detector'
_diffrn_measurement_method /w-scans
_diffrn_radiation_monochromator graphite
_diffrn_radiation_source 'fine-focus sealed tube'
_diffrn_radiation_type MoK\a
_diffrn_radiation_wavelength 0.71073
_diffrn_reflns_av_R_equivalents 0.0732
_diffrn_reflns_av_sigmaI/netI 0.0897
_diffrn_reflns_limit_h_max 12
_diffrn_reflns_limit_h_min -13
_diffrn_reflns_limit_k_max 15
_diffrn_reflns_limit_k_min -15
_diffrn_reflns_limit_l_max 14
_diffrn_reflns_limit_l_min -21
_diffrn_reflns_number 12585
_diffrn_reflns_theta_full 28.32
_diffrn_reflns_theta_max 28.32
_diffrn_reflns_theta_min 2.11
_exptl_absorpt_coefficient_mu 0.088
_exptl_absorpt_correction_T_max 0.9844
_exptl_absorpt_correction_T_min 0.9784
_exptl_absorpt_correction_type empirical
_exptl_absorpt_process_details 'SADABAS 2.10 (Bruker 2003)'
_exptl_crystal_colour colorless
_exptl_crystal_density_diffrn 1.301
_exptl_crystal_density_method 'not measured'
_exptl_crystal_description prism
_exptl_crystal_F_000 800
_exptl_crystal_size_max 0.25
_exptl_crystal_size_mid 0.21
_exptl_crystal_size_min 0.18
_refine_diff_density_max 0.554
_refine_diff_density_min -0.434
_refine_diff_density_rms 0.091
_refine_ls_abs_structure_details 'Flack H D (1983), Acta Cryst. A39, 876-881'
_refine_ls_abs_structure_Flack 1.5(18)
_refine_ls_extinction_method none
_refine_ls_goodness_of_fit_ref 1.081
_refine_ls_hydrogen_treatment mixed
_refine_ls_matrix_type full
_refine_ls_number_parameters 257
_refine_ls_number_reflns 4725
_refine_ls_number_restraints 2
_refine_ls_restrained_S_all 1.081
_refine_ls_R_factor_all 0.1021
_refine_ls_R_factor_gt 0.0629
_refine_ls_shift/su_max 0.000
_refine_ls_shift/su_mean 0.000
_refine_ls_structure_factor_coef Fsqd
_refine_ls_weighting_details 'calc w=1/[\s^2^(Fo^2^)+(0.0532P)^2^+1.8070P] where P=(Fo^2^+2Fc^2^)/3'
_refine_ls_weighting_scheme calc
_refine_ls_wR_factor_gt 0.1317
_refine_ls_wR_factor_ref 0.1711
_reflns_number_gt 3432
_reflns_number_total 4725
_reflns_threshold_expression >2sigma(I)
_cod_data_source_file jo5b01768_si_002.cif
_cod_data_source_block Compound8a
_cod_depositor_comments
;
The following automatic conversions were performed:

data item '_symmetry_cell_setting' value 'Orthorhombic' was changed
to 'orthorhombic' in accordance with the
/home/saulius/struct/COD-crude-data/automatic-downloads/DataCite-retrospective/ACS/depositions/lib/dictionaries/cif_core.dic
dictionary named 'cif_core.dic' version 2.4.2 last updated on
2011-04-26.

Automatic conversion script
Id: cif_fix_values 6909 2019-04-08 15:41:33Z antanas 
;
_cod_original_cell_volume 1922.5(7)
_cod_original_sg_symbol_H-M P212121
_cod_database_code 4036387

loop_
_symmetry_equiv_pos_as_xyz
'x, y, z'
'-x+1/2, -y, z+1/2'
'x+1/2, -y+1/2, -z'
'-x, y+1/2, -z+1/2'

loop_
_atom_site_label
_atom_site_type_symbol
_atom_site_fract_x
_atom_site_fract_y
_atom_site_fract_z
_atom_site_U_iso_or_equiv
_atom_site_adp_type
_atom_site_occupancy
_atom_site_symmetry_multiplicity
_atom_site_calc_flag
_atom_site_refinement_flags
C1 C 0.3637(4) -0.1605(3) 0.9457(2) 0.0302(8) Uani 1 1 d .
H1 H 0.3823 -0.2346 0.9565 0.036 Uiso 1 1 calc R
C2 C 0.3158(4) -0.1283(3) 0.8681(2) 0.0291(8) Uani 1 1 d .
H2 H 0.3028 -0.1809 0.8268 0.035 Uiso 1 1 calc R
C3 C 0.2876(3) -0.0182(3) 0.8524(2) 0.0248(7) Uani 1 1 d .
H3 H 0.2562 0.0023 0.8003 0.030 Uiso 1 1 calc R
C4 C 0.3054(3) 0.0629(3) 0.9131(2) 0.0214(7) Uani 1 1 d .
C5 C 0.3544(3) 0.0286(3) 0.9903(2) 0.0245(7) Uani 1 1 d .
H5 H 0.3680 0.0808 1.0319 0.029 Uiso 1 1 calc R
C6 C 0.3830(4) -0.0819(3) 1.0061(2) 0.0288(8) Uani 1 1 d .
H6 H 0.4156 -0.1028 1.0579 0.035 Uiso 1 1 calc R
C7 C 0.2630(3) 0.1832(3) 0.9001(2) 0.0200(7) Uani 1 1 d .
H7 H 0.2518 0.2154 0.9554 0.024 Uiso 1 1 calc R
C8 C 0.1229(3) 0.1877(3) 0.8583(2) 0.0237(7) Uani 1 1 d .
H8A H 0.1252 0.1430 0.8083 0.028 Uiso 1 1 calc R
H8B H 0.0566 0.1552 0.8954 0.028 Uiso 1 1 calc R
C9 C 0.0782(3) 0.3014(3) 0.8362(2) 0.0213(7) Uani 1 1 d .
C10 C 0.1624(3) 0.3907(3) 0.83142(19) 0.0202(7) Uani 1 1 d .
C11 C 0.3122(3) 0.3826(3) 0.8522(2) 0.0222(7) Uani 1 1 d .
H11 H 0.3607 0.4206 0.8075 0.027 Uiso 1 1 calc R
C12 C 0.3659(3) 0.2591(3) 0.85295(19) 0.0192(6) Uani 1 1 d .
C13 C 0.3456(3) 0.4448(3) 0.9318(2) 0.0220(7) Uani 1 1 d .
C14 C 0.4612(3) 0.5110(3) 0.9371(2) 0.0228(7) Uani 1 1 d .
H14 H 0.5162 0.5195 0.8907 0.027 Uiso 1 1 calc R
C15 C 0.4952(4) 0.5643(3) 1.0101(2) 0.0271(7) Uani 1 1 d .
H15 H 0.5736 0.6069 1.0126 0.033 Uiso 1 1 calc R
C16 C 0.4133(4) 0.5548(3) 1.0798(2) 0.0288(8) Uani 1 1 d .
H16 H 0.4367 0.5902 1.1290 0.035 Uiso 1 1 calc R
C17 C 0.2967(4) 0.4920(3) 1.0751(2) 0.0279(7) Uani 1 1 d .
H17 H 0.2403 0.4861 1.1210 0.033 Uiso 1 1 calc R
C18 C 0.2630(4) 0.4375(3) 1.0020(2) 0.0261(7) Uani 1 1 d .
H18 H 0.1842 0.3954 0.9998 0.031 Uiso 1 1 calc R
C19 C 0.1036(3) 0.4974(3) 0.8103(2) 0.0224(7) Uani 1 1 d .
C20 C 0.1865(4) 0.6006(3) 0.8090(2) 0.0291(8) Uani 1 1 d .
H20A H 0.1303 0.6622 0.7938 0.044 Uiso 1 1 calc R
H20B H 0.2584 0.5928 0.7693 0.044 Uiso 1 1 calc R
H20C H 0.2243 0.6133 0.8630 0.044 Uiso 1 1 calc R
C21 C 0.5024(3) 0.2618(3) 0.89973(19) 0.0213(7) Uani 1 1 d .
C22 C 0.6259(3) 0.3051(3) 0.8557(2) 0.0284(8) Uani 1 1 d .
H22A H 0.7024 0.3021 0.8924 0.043 Uiso 1 1 calc R
H22B H 0.6106 0.3804 0.8390 0.043 Uiso 1 1 calc R
H22C H 0.6436 0.2606 0.8076 0.043 Uiso 1 1 calc R
C23 C 0.3948(3) 0.2107(3) 0.7660(2) 0.0209(7) Uani 1 1 d .
C24 C 0.3231(4) 0.2504(3) 0.6900(2) 0.0347(9) Uani 1 1 d .
H24A H 0.3556 0.2104 0.6426 0.052 Uiso 1 1 calc R
H24B H 0.3402 0.3281 0.6825 0.052 Uiso 1 1 calc R
H24C H 0.2275 0.2384 0.6961 0.052 Uiso 1 1 calc R
O1 O -0.0528(2) 0.3077(2) 0.81829(15) 0.0254(5) Uani 1 1 d D
O2 O -0.0208(2) 0.50564(19) 0.79453(14) 0.0259(5) Uani 1 1 d D
O3 O 0.5081(2) 0.23439(18) 0.97209(14) 0.0253(5) Uani 1 1 d .
O4 O 0.4775(2) 0.13643(19) 0.76126(15) 0.0276(5) Uani 1 1 d .
H01 H -0.067(4) 0.3891(14) 0.802(3) 0.052(13) Uiso 1 1 d D

loop_
_atom_site_aniso_label
_atom_site_aniso_U_11
_atom_site_aniso_U_22
_atom_site_aniso_U_33
_atom_site_aniso_U_23
_atom_site_aniso_U_13
_atom_site_aniso_U_12
C1 0.033(2) 0.0169(17) 0.041(2) 0.0025(14) 0.0065(17) 0.0021(15)
C2 0.0342(19) 0.0209(17) 0.032(2) -0.0025(15) 0.0005(16) 0.0006(15)
C3 0.0252(17) 0.0245(17) 0.0246(17) -0.0015(14) 0.0005(14) -0.0022(14)
C4 0.0217(16) 0.0166(15) 0.0260(17) 0.0018(13) 0.0018(13) -0.0021(13)
C5 0.0237(16) 0.0236(17) 0.0263(18) 0.0013(14) 0.0000(14) 0.0012(13)
C6 0.0287(19) 0.0283(19) 0.0294(19) 0.0037(15) 0.0011(15) 0.0021(15)
C7 0.0198(15) 0.0174(15) 0.0227(16) -0.0014(13) 0.0012(12) 0.0014(13)
C8 0.0189(16) 0.0184(16) 0.0337(19) -0.0014(14) 0.0008(14) -0.0010(13)
C9 0.0208(16) 0.0238(17) 0.0194(16) -0.0033(13) 0.0010(12) 0.0012(13)
C10 0.0206(16) 0.0219(17) 0.0182(16) 0.0011(12) -0.0018(12) 0.0007(13)
C11 0.0213(16) 0.0174(16) 0.0278(17) 0.0009(14) 0.0025(13) -0.0014(13)
C12 0.0207(15) 0.0175(15) 0.0193(15) -0.0001(13) 0.0023(12) 0.0034(12)
C13 0.0230(16) 0.0196(16) 0.0235(17) 0.0031(13) -0.0011(13) 0.0024(13)
C14 0.0234(17) 0.0194(16) 0.0256(17) 0.0023(13) -0.0034(13) -0.0011(13)
C15 0.0243(17) 0.0175(15) 0.040(2) 0.0014(14) -0.0081(15) -0.0015(14)
C16 0.039(2) 0.0230(18) 0.0244(18) -0.0022(15) -0.0067(15) 0.0053(15)
C17 0.0327(19) 0.0225(17) 0.0285(18) -0.0034(15) 0.0057(15) 0.0015(15)
C18 0.0298(18) 0.0215(17) 0.0269(18) 0.0022(15) -0.0019(15) -0.0009(14)
C19 0.0214(16) 0.0240(18) 0.0219(16) -0.0012(14) -0.0013(13) 0.0011(14)
C20 0.0266(18) 0.0238(18) 0.037(2) 0.0044(15) -0.0040(16) -0.0002(14)
C21 0.0234(16) 0.0185(15) 0.0219(16) -0.0042(12) 0.0008(13) 0.0023(13)
C22 0.0218(17) 0.034(2) 0.0296(19) 0.0000(16) 0.0008(14) -0.0020(15)
C23 0.0218(16) 0.0178(16) 0.0232(16) -0.0011(13) 0.0021(13) -0.0027(12)
C24 0.035(2) 0.042(2) 0.0267(18) -0.0014(17) -0.0011(16) 0.0078(17)
O1 0.0182(11) 0.0256(13) 0.0325(13) -0.0021(11) -0.0066(10) 0.0022(10)
O2 0.0205(12) 0.0254(12) 0.0317(13) 0.0022(10) -0.0019(10) 0.0034(10)
O3 0.0259(12) 0.0229(12) 0.0270(13) -0.0011(10) -0.0052(10) 0.0017(10)
O4 0.0284(13) 0.0274(13) 0.0271(12) -0.0033(10) 0.0046(10) 0.0030(10)

loop_
_atom_type_symbol
_atom_type_description
_atom_type_scat_dispersion_real
_atom_type_scat_dispersion_imag
_atom_type_scat_source
C C 0.0033 0.0016 'International Tables Vol C Tables 4.2.6.8 and 6.1.1.4'
H H 0.0000 0.0000 'International Tables Vol C Tables 4.2.6.8 and 6.1.1.4'
O O 0.0106 0.0060 'International Tables Vol C Tables 4.2.6.8 and 6.1.1.4'

loop_
_geom_angle_atom_site_label_1
_geom_angle_atom_site_label_2
_geom_angle_atom_site_label_3
_geom_angle
C6 C1 C2 119.3(3)
C3 C2 C1 120.2(3)
C2 C3 C4 121.4(3)
C3 C4 C5 117.4(3)
C3 C4 C7 122.5(3)
C5 C4 C7 119.9(3)
C6 C5 C4 121.2(3)
C1 C6 C5 120.5(3)
C4 C7 C8 109.9(3)
C4 C7 C12 116.5(3)
C8 C7 C12 110.5(3)
C9 C8 C7 113.9(3)
O1 C9 C10 122.4(3)
O1 C9 C8 113.2(3)
C10 C9 C8 124.3(3)
C9 C10 C19 118.1(3)
C9 C10 C11 122.0(3)
C19 C10 C11 119.8(3)
C10 C11 C13 111.4(3)
C10 C11 C12 112.8(3)
C13 C11 C12 112.7(3)
C23 C12 C21 106.8(3)
C23 C12 C7 109.8(3)
C21 C12 C7 110.0(2)
C23 C12 C11 114.3(3)
C21 C12 C11 106.0(3)
C7 C12 C11 109.8(2)
C14 C13 C18 117.6(3)
C14 C13 C11 120.7(3)
C18 C13 C11 121.7(3)
C15 C14 C13 121.2(3)
C14 C15 C16 120.5(3)
C17 C16 C15 119.1(3)
C16 C17 C18 120.4(3)
C17 C18 C13 121.1(3)
O2 C19 C10 120.5(3)
O2 C19 C20 117.8(3)
C10 C19 C20 121.7(3)
O3 C21 C22 120.7(3)
O3 C21 C12 120.3(3)
C22 C21 C12 119.0(3)
O4 C23 C24 120.2(3)
O4 C23 C12 117.4(3)
C24 C23 C12 122.4(3)

loop_
_geom_bond_atom_site_label_1
_geom_bond_atom_site_label_2
_geom_bond_distance
C1 C6 1.374(5)
C1 C2 1.392(5)
C2 C3 1.381(5)
C3 C4 1.395(5)
C4 C5 1.399(5)
C4 C7 1.527(4)
C5 C6 1.387(5)
C7 C8 1.540(4)
C7 C12 1.564(4)
C8 C9 1.485(5)
C9 O1 1.327(4)
C9 C10 1.364(5)
C10 C19 1.454(5)
C10 C11 1.519(4)
C11 C13 1.523(5)
C11 C12 1.583(4)
C12 C23 1.545(4)
C12 C21 1.545(5)
C13 C14 1.396(5)
C13 C18 1.397(5)
C14 C15 1.383(5)
C15 C16 1.390(5)
C16 C17 1.381(5)
C17 C18 1.389(5)
C19 O2 1.258(4)
C19 C20 1.491(5)
C21 O3 1.214(4)
C21 C22 1.505(5)
C23 O4 1.215(4)
C23 C24 1.495(5)

loop_
_geom_torsion_atom_site_label_1
_geom_torsion_atom_site_label_2
_geom_torsion_atom_site_label_3
_geom_torsion_atom_site_label_4
_geom_torsion
C6 C1 C2 C3 -0.3(6)
C1 C2 C3 C4 -0.3(5)
C2 C3 C4 C5 0.7(5)
C2 C3 C4 C7 -174.3(3)
C3 C4 C5 C6 -0.5(5)
C7 C4 C5 C6 174.6(3)
C2 C1 C6 C5 0.5(6)
C4 C5 C6 C1 -0.1(5)
C3 C4 C7 C8 43.3(4)
C5 C4 C7 C8 -131.6(3)
C3 C4 C7 C12 -83.3(4)
C5 C4 C7 C12 101.8(4)
C4 C7 C8 C9 -174.8(3)
C12 C7 C8 C9 -44.9(4)
C7 C8 C9 O1 -165.4(3)
C7 C8 C9 C10 16.9(5)
O1 C9 C10 C19 3.5(5)
C8 C9 C10 C19 -179.0(3)
O1 C9 C10 C11 179.9(3)
C8 C9 C10 C11 -2.6(5)
C9 C10 C11 C13 -110.8(4)
C19 C10 C11 C13 65.5(4)
C9 C10 C11 C12 17.1(4)
C19 C10 C11 C12 -166.6(3)
C4 C7 C12 C23 58.7(4)
C8 C7 C12 C23 -67.6(3)
C4 C7 C12 C21 -58.6(4)
C8 C7 C12 C21 175.1(2)
C4 C7 C12 C11 -174.8(3)
C8 C7 C12 C11 58.8(3)
C10 C11 C12 C23 79.3(3)
C13 C11 C12 C23 -153.4(3)
C10 C11 C12 C21 -163.3(3)
C13 C11 C12 C21 -36.1(3)
C10 C11 C12 C7 -44.5(4)
C13 C11 C12 C7 82.7(3)
C10 C11 C13 C14 -137.0(3)
C12 C11 C13 C14 95.0(4)
C10 C11 C13 C18 43.4(4)
C12 C11 C13 C18 -84.6(4)
C18 C13 C14 C15 2.2(5)
C11 C13 C14 C15 -177.4(3)
C13 C14 C15 C16 -1.2(5)
C14 C15 C16 C17 -0.5(5)
C15 C16 C17 C18 1.1(5)
C16 C17 C18 C13 -0.1(5)
C14 C13 C18 C17 -1.5(5)
C11 C13 C18 C17 178.1(3)
C9 C10 C19 O2 -2.2(5)
C11 C10 C19 O2 -178.6(3)
C9 C10 C19 C20 176.0(3)
C11 C10 C19 C20 -0.4(5)
C23 C12 C21 O3 -137.9(3)
C7 C12 C21 O3 -18.8(4)
C11 C12 C21 O3 99.8(3)
C23 C12 C21 C22 45.5(4)
C7 C12 C21 C22 164.7(3)
C11 C12 C21 C22 -76.7(3)
C21 C12 C23 O4 37.6(4)
C7 C12 C23 O4 -81.6(3)
C11 C12 C23 O4 154.5(3)
C21 C12 C23 C24 -143.7(3)
C7 C12 C23 C24 97.0(4)
C11 C12 C23 C24 -26.8(4)
